data_1510268
loop_
_publ_author_name
'Joergens, S.'
'Johrendt, D.'
'Mewis, A.'

_publ_section_title
;
 Nicht laenger im Dunkeln: die Kristallstruktur von Au P S4
;
_journal_name_full 'Zeitschrift fuer Anorganische und Allgemeine Chemie'
_journal_page_first 2236
_journal_page_last 2239
_journal_paper_doi 10.1002/zaac.200300215
_journal_volume 629
_journal_year 2003
_chemical_formula_sum 'Au P S4'
_chemical_name_systematic 'Au (P S4)'
_space_group_IT_number 2
_symmetry_space_group_name_Hall '-P 1'
_symmetry_space_group_name_H-M 'P -1'
_cell_angle_alpha 78.18
_cell_angle_beta 87.59
_cell_angle_gamma 79.29
_cell_formula_units_Z 2
_cell_length_a 5.891
_cell_length_b 6.961
_cell_length_c 8.063
_cell_volume 317.990
_citation_journal_id_ASTM ZAACAB
_cod_data_source_file gold_330.cif
_cod_data_source_block Au1P1S4
_cod_original_cell_volume 317.9903
_cod_original_formula_sum 'Au1 P1 S4'
_cod_database_code 1510268

loop_
_symmetry_equiv_pos_as_xyz
x,y,z
-x,-y,-z

loop_
_atom_site_label
_atom_site_type_symbol
_atom_site_fract_x
_atom_site_fract_y
_atom_site_fract_z
_atom_site_occupancy
_atom_site_U_iso_or_equiv
S1 S-2 0.4193 0.2515 0.3655 1 0.0
S2 S-2 0.0459 0.024 -0.2942 1 0.0
S3 S-2 0.1641 0.5255 0.668 1 0.0
Au1 Au+3 0 0 0 1 0.0
Au2 Au+3 0.5 0.5 0.5 1 0.0
S4 S-2 0.7172 0.2905 -0.015 1 0.0
P1 P+5 0.7331 0.2487 0.2456 1 0.0
